data_4348480
loop_
_publ_author_name
'Charette, Bronte J.'
'Ritch, Jamie S.'

_publ_section_title
;
 A Selenium-Containing Diarylamido Pincer Ligand: Synthesis and
 Coordination Chemistry with Group 10 Metals.
;
_journal_issue 12
_journal_name_full 'Inorganic chemistry'
_journal_page_first 6344
_journal_page_last 6350
_journal_paper_doi 10.1021/acs.inorgchem.6b01203
_journal_volume 55
_journal_year 2016
_chemical_formula_moiety 'C16 H18 Cl N Pt Se2'
_chemical_formula_sum 'C16 H18 Cl N Pt Se2'
_chemical_formula_weight 612.77
_space_group_crystal_system monoclinic
_space_group_IT_number 15
_space_group_name_Hall '-C 2yc'
_space_group_name_H-M_alt 'C 1 2/c 1'
_atom_sites_solution_hydrogens geom
_atom_sites_solution_primary direct
_audit_creation_date 2016-03-19
_audit_creation_method
;
Olex2 1.2
(compiled 2016.02.19 svn.r3266 for OlexSys, GUI svn.r5155)
;
_cell_angle_alpha 90
_cell_angle_beta 110.272(2)
_cell_angle_gamma 90
_cell_formula_units_Z 4
_cell_length_a 14.9179(6)
_cell_length_b 9.5125(4)
_cell_length_c 12.6401(5)
_cell_measurement_reflns_used 9985
_cell_measurement_temperature 150(2)
_cell_measurement_theta_max 31.84
_cell_measurement_theta_min 2.59
_cell_volume 1682.61(12)
_computing_molecular_graphics 'Olex2 (Dolomanov et al., 2009)'
_computing_publication_material 'Olex2 (Dolomanov et al., 2009)'
_computing_structure_refinement 'ShelXL (Sheldrick, 2015)'
_computing_structure_solution 'ShelXT (Sheldrick, 2015)'
_diffrn_ambient_temperature 150.0
_diffrn_measured_fraction_theta_full 0.999
_diffrn_measured_fraction_theta_max 1.000
_diffrn_measurement_device_type 'Bruker APEX-II CCD'
_diffrn_measurement_method '\f and \w scans'
_diffrn_radiation_type MoK\a
_diffrn_radiation_wavelength 0.71073
_diffrn_reflns_av_R_equivalents 0.0454
_diffrn_reflns_av_unetI/netI 0.0336
_diffrn_reflns_Laue_measured_fraction_full 0.999
_diffrn_reflns_Laue_measured_fraction_max 1.000
_diffrn_reflns_limit_h_max 21
_diffrn_reflns_limit_h_min -19
_diffrn_reflns_limit_k_max 13
_diffrn_reflns_limit_k_min -13
_diffrn_reflns_limit_l_max 18
_diffrn_reflns_limit_l_min -18
_diffrn_reflns_number 31503
_diffrn_reflns_point_group_measured_fraction_full 0.999
_diffrn_reflns_point_group_measured_fraction_max 1.000
_diffrn_reflns_theta_full 26.000
_diffrn_reflns_theta_max 30.508
_diffrn_reflns_theta_min 2.815
_diffrn_standards_number 0
_exptl_absorpt_coefficient_mu 12.817
_exptl_absorpt_correction_T_max 0.5229
_exptl_absorpt_correction_T_min 0.1574
_exptl_absorpt_correction_type numerical
_exptl_absorpt_process_details
;
SADABS-2014/5 (Bruker,2014/5) was used for absorption correction.
wR2(int) was 0.0799 before and 0.0517 after correction.
The Ratio of minimum to maximum transmission is 0.3010.
The \l/2 correction factor is Not present.
;
_exptl_crystal_colour red
_exptl_crystal_colour_primary red
_exptl_crystal_density_diffrn 2.419
_exptl_crystal_description prism
_exptl_crystal_F_000 1136
_exptl_crystal_size_max 0.16
_exptl_crystal_size_mid 0.049
_exptl_crystal_size_min 0.041
_refine_diff_density_max 0.748
_refine_diff_density_min -1.209
_refine_diff_density_rms 0.186
_refine_ls_extinction_method none
_refine_ls_goodness_of_fit_ref 1.091
_refine_ls_hydrogen_treatment constr
_refine_ls_matrix_type full
_refine_ls_number_parameters 99
_refine_ls_number_reflns 2580
_refine_ls_number_restraints 0
_refine_ls_restrained_S_all 1.091
_refine_ls_R_factor_all 0.0406
_refine_ls_R_factor_gt 0.0256
_refine_ls_shift/su_max 0.001
_refine_ls_shift/su_mean 0.000
_refine_ls_structure_factor_coef Fsqd
_refine_ls_weighting_details 'w=1/[\s^2^(Fo^2^)+(0.0117P)^2^+2.5768P] where P=(Fo^2^+2Fc^2^)/3'
_refine_ls_weighting_scheme calc
_refine_ls_wR_factor_gt 0.0348
_refine_ls_wR_factor_ref 0.0372
_reflns_Friedel_coverage 0.000
_reflns_number_gt 2173
_reflns_number_total 2580
_reflns_threshold_expression 'I > 2\s(I)'
_cod_data_source_file ic6b01203_si_002.cif
_cod_data_source_block Compound3-Pt
_cod_database_code 4348480
_shelx_space_group_comment
;
The symmetry employed for this shelxl refinement is uniquely defined
by the following loop, which should always be used as a source of
symmetry information in preference to the above space-group names.
They are only intended as comments.
;
_olex2_refinement_description
;
1. Fixed Uiso
 At 1.2 times of:
  All C(H) groups
 At 1.5 times of:
  All C(H,H,H) groups
2.a Aromatic/amide H refined with riding coordinates:
 C2(H2), C3(H3), C5(H5)
2.b Idealised Me refined as rotating group:
 C7(H7A,H7B,H7C), C8(H8A,H8B,H8C)
;
_shelx_shelxl_version_number 2014/7
_olex2_submission_special_instructions 'No special instructions were received'

loop_
_space_group_symop_operation_xyz
'x, y, z'
'-x, y, -z+1/2'
'x+1/2, y+1/2, z'
'-x+1/2, y+1/2, -z+1/2'
'-x, -y, -z'
'x, -y, z-1/2'
'-x+1/2, -y+1/2, -z'
'x+1/2, -y+1/2, z-1/2'

loop_
_atom_site_label
_atom_site_type_symbol
_atom_site_fract_x
_atom_site_fract_y
_atom_site_fract_z
_atom_site_U_iso_or_equiv
_atom_site_adp_type
_atom_site_occupancy
_atom_site_site_symmetry_order
_atom_site_calc_flag
_atom_site_refinement_flags_posn
_atom_site_refinement_flags_adp
_atom_site_refinement_flags_occupancy
Pt1 Pt 0.5000 0.84518(2) 0.7500 0.01706(5) Uani 1 2 d S T P
Se1 Se 0.46817(2) 0.82781(3) 0.55266(2) 0.01942(7) Uani 1 1 d . . .
Cl1 Cl 0.5000 1.08848(11) 0.7500 0.0340(3) Uani 1 2 d S T P
N1 N 0.5000 0.6342(3) 0.7500 0.0172(7) Uani 1 2 d S T P
C1 C 0.44919(19) 0.5650(3) 0.6500(2) 0.0149(6) Uani 1 1 d . . .
C2 C 0.41331(19) 0.4269(3) 0.6434(2) 0.0162(6) Uani 1 1 d . . .
H2 H 0.4241 0.3744 0.7106 0.019 Uiso 1 1 calc R . .
C3 C 0.36264(19) 0.3670(3) 0.5404(2) 0.0190(6) Uani 1 1 d . . .
H3 H 0.3400 0.2735 0.5394 0.023 Uiso 1 1 calc R . .
C4 C 0.34317(19) 0.4366(3) 0.4384(2) 0.0202(6) Uani 1 1 d . . .
C5 C 0.37626(19) 0.5744(3) 0.4440(2) 0.0192(6) Uani 1 1 d . . .
H5 H 0.3644 0.6266 0.3765 0.023 Uiso 1 1 calc R . .
C6 C 0.42615(18) 0.6361(3) 0.5468(2) 0.0165(6) Uani 1 1 d . . .
C7 C 0.2869(2) 0.3688(4) 0.3276(2) 0.0298(7) Uani 1 1 d . . .
H7A H 0.2953 0.2666 0.3341 0.045 Uiso 1 1 calc GR . .
H7B H 0.3098 0.4039 0.2686 0.045 Uiso 1 1 calc GR . .
H7C H 0.2191 0.3918 0.3080 0.045 Uiso 1 1 calc GR . .
C8 C 0.3446(2) 0.9209(3) 0.4875(3) 0.0299(7) Uani 1 1 d . . .
H8A H 0.2975 0.8739 0.5134 0.045 Uiso 1 1 calc GR . .
H8B H 0.3237 0.9161 0.4050 0.045 Uiso 1 1 calc GR . .
H8C H 0.3505 1.0196 0.5114 0.045 Uiso 1 1 calc GR . .

loop_
_atom_site_aniso_label
_atom_site_aniso_U_11
_atom_site_aniso_U_22
_atom_site_aniso_U_33
_atom_site_aniso_U_23
_atom_site_aniso_U_13
_atom_site_aniso_U_12
Pt1 0.01681(8) 0.01223(7) 0.02025(9) 0.000 0.00403(6) 0.000
Se1 0.01965(15) 0.01747(15) 0.02278(16) 0.00555(11) 0.00945(12) 0.00235(11)
Cl1 0.0402(7) 0.0139(5) 0.0391(7) 0.000 0.0026(5) 0.000
N1 0.0195(17) 0.0136(15) 0.0178(17) 0.000 0.0056(14) 0.000
C1 0.0128(13) 0.0159(13) 0.0182(14) 0.0004(11) 0.0080(11) 0.0034(11)
C2 0.0152(14) 0.0181(13) 0.0172(14) 0.0007(11) 0.0080(11) 0.0018(11)
C3 0.0161(13) 0.0196(14) 0.0214(15) -0.0024(12) 0.0067(11) 0.0012(12)
C4 0.0132(14) 0.0288(16) 0.0196(15) -0.0056(12) 0.0070(12) 0.0038(12)
C5 0.0177(14) 0.0272(15) 0.0137(14) 0.0044(12) 0.0068(12) 0.0057(12)
C6 0.0145(13) 0.0168(13) 0.0210(14) 0.0019(12) 0.0096(11) 0.0031(11)
C7 0.0242(16) 0.0427(19) 0.0204(15) -0.0079(14) 0.0050(13) -0.0032(15)
C8 0.0242(17) 0.0265(16) 0.0314(18) 0.0041(14) 0.0001(14) 0.0114(13)

loop_
_atom_type_symbol
_atom_type_description
_atom_type_scat_dispersion_real
_atom_type_scat_dispersion_imag
_atom_type_scat_source
C C 0.0033 0.0016 'International Tables Vol C Tables 4.2.6.8 and 6.1.1.4'
H H 0.0000 0.0000 'International Tables Vol C Tables 4.2.6.8 and 6.1.1.4'
Cl Cl 0.1484 0.1585 'International Tables Vol C Tables 4.2.6.8 and 6.1.1.4'
N N 0.0061 0.0033 'International Tables Vol C Tables 4.2.6.8 and 6.1.1.4'
Pt Pt -1.7033 8.3905 'International Tables Vol C Tables 4.2.6.8 and 6.1.1.4'
Se Se -0.0929 2.2259 'International Tables Vol C Tables 4.2.6.8 and 6.1.1.4'

loop_
_geom_angle_atom_site_label_1
_geom_angle_atom_site_label_2
_geom_angle_atom_site_label_3
_geom_angle
_geom_angle_site_symmetry_1
_geom_angle_site_symmetry_3
Se1 Pt1 Se1 172.029(14) . 2_656
Cl1 Pt1 Se1 93.985(7) . 2_656
Cl1 Pt1 Se1 93.986(7) . .
N1 Pt1 Se1 86.014(7) . .
N1 Pt1 Se1 86.015(7) . 2_656
N1 Pt1 Cl1 180.0 . .
C6 Se1 Pt1 92.88(8) . .
C6 Se1 C8 99.59(13) . .
C8 Se1 Pt1 103.13(10) . .
C1 N1 Pt1 118.18(16) . .
C1 N1 Pt1 118.18(16) 2_656 .
C1 N1 C1 123.6(3) . 2_656
N1 C1 C2 124.8(2) . .
N1 C1 C6 119.8(2) . .
C6 C1 C2 115.3(2) . .
C1 C2 H2 119.6 . .
C3 C2 C1 120.9(3) . .
C3 C2 H2 119.6 . .
C2 C3 H3 118.4 . .
C2 C3 C4 123.3(3) . .
C4 C3 H3 118.4 . .
C3 C4 C5 116.4(3) . .
C3 C4 C7 122.0(3) . .
C5 C4 C7 121.6(3) . .
C4 C5 H5 119.6 . .
C6 C5 C4 120.8(3) . .
C6 C5 H5 119.6 . .
C1 C6 Se1 116.8(2) . .
C5 C6 Se1 120.0(2) . .
C5 C6 C1 123.2(3) . .
C4 C7 H7A 109.5 . .
C4 C7 H7B 109.5 . .
C4 C7 H7C 109.5 . .
H7A C7 H7B 109.5 . .
H7A C7 H7C 109.5 . .
H7B C7 H7C 109.5 . .
Se1 C8 H8A 109.5 . .
Se1 C8 H8B 109.5 . .
Se1 C8 H8C 109.5 . .
H8A C8 H8B 109.5 . .
H8A C8 H8C 109.5 . .
H8B C8 H8C 109.5 . .

loop_
_geom_bond_atom_site_label_1
_geom_bond_atom_site_label_2
_geom_bond_distance
_geom_bond_site_symmetry_2
Pt1 Se1 2.3779(3) 2_656
Pt1 Se1 2.3778(3) .
Pt1 Cl1 2.3144(10) .
Pt1 N1 2.007(3) .
Se1 C6 1.921(3) .
Se1 C8 1.952(3) .
N1 C1 1.393(3) .
N1 C1 1.393(3) 2_656
C1 C2 1.410(4) .
C1 C6 1.402(4) .
C2 H2 0.9500 .
C2 C3 1.381(4) .
C3 H3 0.9500 .
C3 C4 1.388(4) .
C4 C5 1.394(4) .
C4 C7 1.506(4) .
C5 H5 0.9500 .
C5 C6 1.385(4) .
C7 H7A 0.9800 .
C7 H7B 0.9800 .
C7 H7C 0.9800 .
C8 H8A 0.9800 .
C8 H8B 0.9800 .
C8 H8C 0.9800 .

loop_
_geom_torsion_atom_site_label_1
_geom_torsion_atom_site_label_2
_geom_torsion_atom_site_label_3
_geom_torsion_atom_site_label_4
_geom_torsion
_geom_torsion_site_symmetry_1
Pt1 N1 C1 C2 -156.2(2) .
Pt1 N1 C1 C6 20.4(3) .
N1 C1 C2 C3 179.3(2) .
N1 C1 C6 Se1 0.1(3) .
N1 C1 C6 C5 179.7(2) .
C1 N1 C1 C2 23.8(2) 2_656
C1 N1 C1 C6 -159.6(3) 2_656
C1 C2 C3 C4 -0.4(4) .
C2 C1 C6 Se1 177.02(18) .
C2 C1 C6 C5 -3.4(4) .
C2 C3 C4 C5 -1.1(4) .
C2 C3 C4 C7 -179.4(3) .
C3 C4 C5 C6 0.3(4) .
C4 C5 C6 Se1 -178.4(2) .
C4 C5 C6 C1 2.1(4) .
C6 C1 C2 C3 2.6(4) .
C7 C4 C5 C6 178.6(3) .
